data_7033347
loop_
_publ_author_name
'Medina-Molner, Alfredo'
'Rohner, Melanie'
'Pandiarajan, Devaraj'
'Spingler, Bernhard'

_publ_section_title
;
 Mono- and dinuclear metal complexes containing the
 1,5,9-triazacyclododecane ([12]aneN3) unit and their interaction with
 DNA.
;
_journal_issue 8
_journal_name_full 'Dalton transactions (Cambridge, England : 2003)'
_journal_page_first 3664
_journal_page_last 3672
_journal_paper_doi 10.1039/c4dt02713b
_journal_volume 44
_journal_year 2015
_chemical_formula_sum 'C26 H52 F12 N6 O12 S4'
_chemical_formula_weight 996.98
_chemical_name_systematic
; 
 ? 
;
_space_group_IT_number 14
_symmetry_cell_setting monoclinic
_symmetry_space_group_name_Hall '-P 2yn'
_symmetry_space_group_name_H-M 'P 1 21/n 1'
_atom_sites_solution_hydrogens geom
_atom_sites_solution_primary direct
_atom_sites_solution_secondary difmap
_audit_creation_method SHELXL-97
_audit_update_record
;
2014-08-28 deposited with the CCDC.
2014-12-05 downloaded from the CCDC.
;
_cell_angle_alpha 90.00
_cell_angle_beta 94.109(10)
_cell_angle_gamma 90.00
_cell_formula_units_Z 2
_cell_length_a 10.3354(8)
_cell_length_b 17.2802(9)
_cell_length_c 11.9040(10)
_cell_measurement_reflns_used 8000
_cell_measurement_temperature 183(2)
_cell_measurement_theta_max 30.4
_cell_measurement_theta_min 2.9
_cell_volume 2120.6(3)
_computing_cell_refinement 'IPDS (Stoe, 1999)'
_computing_data_collection 'IPDS (Stoe, 1999)'
_computing_data_reduction 'X-RED (Stoe, 1999)'
_computing_molecular_graphics 'ORTEP-3 (Farrugia, 1997)'
_computing_publication_material 'SHELXL-97 (Sheldrick, 1997)'
_computing_structure_refinement 'SHELXL-97 (Sheldrick, 1997)'
_computing_structure_solution 'SIR-97 (Altomare, 1999)'
_diffrn_ambient_temperature 183(2)
_diffrn_measured_fraction_theta_full 0.993
_diffrn_measured_fraction_theta_max 0.993
_diffrn_measurement_device_type 'Stoe IPDS'
_diffrn_measurement_method '\f oscillation scan'
_diffrn_radiation_monochromator graphite
_diffrn_radiation_source 'fine-focus sealed tube'
_diffrn_radiation_type MoK\a
_diffrn_radiation_wavelength 0.71073
_diffrn_reflns_av_R_equivalents 0.0512
_diffrn_reflns_av_sigmaI/netI 0.0261
_diffrn_reflns_limit_h_max 14
_diffrn_reflns_limit_h_min -14
_diffrn_reflns_limit_k_max 24
_diffrn_reflns_limit_k_min -24
_diffrn_reflns_limit_l_max 16
_diffrn_reflns_limit_l_min -16
_diffrn_reflns_number 33989
_diffrn_reflns_theta_full 30.00
_diffrn_reflns_theta_max 30.00
_diffrn_reflns_theta_min 2.92
_diffrn_standards_interval_count 'every image'
_diffrn_standards_interval_time 7
_diffrn_standards_number 50-200
_exptl_absorpt_coefficient_mu 0.338
_exptl_absorpt_correction_T_max 0.9408
_exptl_absorpt_correction_T_min 0.8718
_exptl_absorpt_correction_type numerical
_exptl_absorpt_process_details '(Coppens et al., 1965)'
_exptl_crystal_colour colourless
_exptl_crystal_density_diffrn 1.561
_exptl_crystal_density_method 'not measured'
_exptl_crystal_description needle
_exptl_crystal_F_000 1036
_exptl_crystal_size_max 0.60
_exptl_crystal_size_mid 0.24
_exptl_crystal_size_min 0.24
_refine_diff_density_max 0.359
_refine_diff_density_min -0.428
_refine_diff_density_rms 0.058
_refine_ls_extinction_method none
_refine_ls_goodness_of_fit_ref 1.108
_refine_ls_hydrogen_treatment mixed
_refine_ls_matrix_type full
_refine_ls_number_parameters 279
_refine_ls_number_reflns 6158
_refine_ls_number_restraints 0
_refine_ls_restrained_S_all 1.108
_refine_ls_R_factor_all 0.0808
_refine_ls_R_factor_gt 0.0640
_refine_ls_shift/su_max 0.000
_refine_ls_shift/su_mean 0.000
_refine_ls_structure_factor_coef Fsqd
_refine_ls_weighting_details 'calc w=1/[\s^2^(Fo^2^)+(0.1000P)^2^+0.6904P] where P=(Fo^2^+2Fc^2^)/3'
_refine_ls_weighting_scheme calc
_refine_ls_wR_factor_gt 0.1748
_refine_ls_wR_factor_ref 0.1944
_reflns_number_gt 4590
_reflns_number_total 6158
_reflns_threshold_expression >2sigma(I)
_cod_data_source_file c4dt02713b2.cif
_cod_data_source_block am130906
_cod_depositor_comments 'Adding full bibliography for 7033345--7033348.cif.'
_cod_original_sg_symbol_H-M P21/n
_cod_database_code 7033347

loop_
_symmetry_equiv_pos_as_xyz
'x, y, z'
'-x+1/2, y+1/2, -z+1/2'
'-x, -y, -z'
'x-1/2, -y-1/2, z-1/2'

loop_
_atom_site_label
_atom_site_type_symbol
_atom_site_fract_x
_atom_site_fract_y
_atom_site_fract_z
_atom_site_U_iso_or_equiv
_atom_site_adp_type
_atom_site_occupancy
_atom_site_symmetry_multiplicity
_atom_site_calc_flag
_atom_site_refinement_flags
S20 S 0.79238(5) 0.09366(3) 0.69416(4) 0.04674(16) Uani 1 1 d .
S30 S 0.16626(6) 0.41861(3) 0.72638(6) 0.05497(18) Uani 1 1 d .
N1 N 0.58222(17) 0.33675(9) 0.60150(14) 0.0402(3) Uani 1 1 d .
H1C H 0.533(3) 0.2952(18) 0.625(3) 0.062(8) Uiso 1 1 d .
C10 C 0.4890(2) 0.40051(11) 0.56702(17) 0.0421(4) Uani 1 1 d .
H10A H 0.4508 0.4207 0.6351 0.051 Uiso 1 1 calc R
H10B H 0.4175 0.3786 0.5170 0.051 Uiso 1 1 calc R
O22 O 0.72470(19) 0.16404(11) 0.66766(18) 0.0655(5) Uani 1 1 d .
N3 N 0.5182(2) 0.15005(10) 0.50129(17) 0.0514(4) Uani 1 1 d .
H3C H 0.5669 0.1228 0.4530 0.062 Uiso 1 1 calc R
H3D H 0.5729 0.1651 0.5617 0.062 Uiso 1 1 calc R
C6 C 0.4181(3) 0.09680(13) 0.5431(3) 0.0600(6) Uani 1 1 d .
H6B H 0.4623 0.0499 0.5742 0.072 Uiso 1 1 calc R
H6A H 0.3592 0.0805 0.4782 0.072 Uiso 1 1 calc R
N2 N 0.4550(2) 0.23917(10) 0.73125(17) 0.0509(4) Uani 1 1 d .
H2C H 0.387(3) 0.2689(19) 0.731(3) 0.070(9) Uiso 1 1 d .
C1 C 0.6656(2) 0.35617(13) 0.70671(19) 0.0500(5) Uani 1 1 d .
H1A H 0.6967 0.4102 0.7023 0.060 Uiso 1 1 calc R
H1B H 0.7422 0.3216 0.7129 0.060 Uiso 1 1 calc R
C11 C 0.5492(2) 0.46704(10) 0.50691(18) 0.0433(4) Uani 1 1 d .
H11A H 0.5741 0.4499 0.4321 0.052 Uiso 1 1 calc R
H11B H 0.6283 0.4851 0.5511 0.052 Uiso 1 1 calc R
O20 O 0.7253(2) 0.02633(12) 0.6552(2) 0.0826(7) Uani 1 1 d .
C9 C 0.6588(2) 0.30797(12) 0.50883(18) 0.0470(4) Uani 1 1 d .
H9A H 0.7186 0.2668 0.5384 0.056 Uiso 1 1 calc R
H9B H 0.7120 0.3509 0.4818 0.056 Uiso 1 1 calc R
C4 C 0.4127(3) 0.15770(13) 0.7393(2) 0.0601(6) Uani 1 1 d .
H4B H 0.3575 0.1523 0.8035 0.072 Uiso 1 1 calc R
H4A H 0.4898 0.1243 0.7543 0.072 Uiso 1 1 calc R
O31 O 0.0885(2) 0.43249(12) 0.81959(17) 0.0711(5) Uani 1 1 d .
C8 C 0.5728(3) 0.27601(13) 0.41032(19) 0.0548(5) Uani 1 1 d .
H8A H 0.5319 0.3201 0.3682 0.066 Uiso 1 1 calc R
H8B H 0.6285 0.2486 0.3589 0.066 Uiso 1 1 calc R
C7 C 0.4668(3) 0.22113(13) 0.4417(2) 0.0561(5) Uani 1 1 d .
H7B H 0.4086 0.2487 0.4908 0.067 Uiso 1 1 calc R
H7A H 0.4147 0.2055 0.3724 0.067 Uiso 1 1 calc R
F21 F 0.9994(2) 0.16202(13) 0.6294(2) 0.0981(7) Uani 1 1 d .
C2 C 0.5894(3) 0.34675(14) 0.8101(2) 0.0578(6) Uani 1 1 d .
H2A H 0.5131 0.3816 0.8031 0.069 Uiso 1 1 calc R
H2B H 0.6445 0.3630 0.8773 0.069 Uiso 1 1 calc R
C5 C 0.3371(3) 0.13040(15) 0.6321(3) 0.0651(7) Uani 1 1 d .
H5B H 0.2738 0.0908 0.6527 0.078 Uiso 1 1 calc R
H5A H 0.2873 0.1748 0.5989 0.078 Uiso 1 1 calc R
O30 O 0.2391(2) 0.34908(14) 0.7363(2) 0.0876(7) Uani 1 1 d .
C3 C 0.5428(3) 0.26423(14) 0.82784(19) 0.0601(6) Uani 1 1 d .
H3B H 0.6184 0.2290 0.8363 0.072 Uiso 1 1 calc R
H3A H 0.4967 0.2616 0.8978 0.072 Uiso 1 1 calc R
O32 O 0.2322(2) 0.48454(12) 0.6874(2) 0.0809(6) Uani 1 1 d .
F22 F 0.8873(3) 0.1032(2) 0.5000(2) 0.1387(12) Uani 1 1 d .
F20 F 1.0053(2) 0.03886(15) 0.6231(3) 0.1381(12) Uani 1 1 d .
F31 F -0.0396(3) 0.4543(2) 0.5978(3) 0.1322(11) Uani 1 1 d .
O21 O 0.8506(3) 0.09100(18) 0.80441(19) 0.0950(8) Uani 1 1 d .
C20 C 0.9289(3) 0.09954(19) 0.6077(3) 0.0721(7) Uani 1 1 d .
F30 F -0.0200(3) 0.33331(17) 0.6364(3) 0.1239(9) Uani 1 1 d .
C30 C 0.0448(4) 0.3974(2) 0.6120(3) 0.0845(9) Uani 1 1 d .
F32 F 0.1016(3) 0.38684(19) 0.5176(2) 0.1321(11) Uani 1 1 d .

loop_
_atom_site_aniso_label
_atom_site_aniso_U_11
_atom_site_aniso_U_22
_atom_site_aniso_U_33
_atom_site_aniso_U_23
_atom_site_aniso_U_13
_atom_site_aniso_U_12
S20 0.0469(3) 0.0442(3) 0.0481(3) 0.00706(18) -0.0037(2) 0.00174(19)
S30 0.0528(3) 0.0494(3) 0.0641(4) -0.0001(2) 0.0131(2) 0.0043(2)
N1 0.0445(8) 0.0342(7) 0.0416(8) 0.0025(6) 0.0007(6) 0.0002(6)
C10 0.0443(9) 0.0349(8) 0.0470(9) 0.0043(7) 0.0019(7) 0.0007(7)
O22 0.0623(10) 0.0514(9) 0.0826(12) 0.0049(8) 0.0037(9) 0.0156(8)
N3 0.0589(11) 0.0374(8) 0.0573(10) -0.0037(7) 0.0001(8) 0.0000(7)
C6 0.0591(13) 0.0386(10) 0.0813(17) -0.0009(10) -0.0018(12) -0.0058(9)
N2 0.0569(10) 0.0388(8) 0.0586(10) 0.0075(7) 0.0157(8) 0.0086(8)
C1 0.0538(11) 0.0452(10) 0.0494(10) -0.0019(8) -0.0073(9) 0.0003(9)
C11 0.0458(9) 0.0343(8) 0.0498(10) 0.0033(7) 0.0032(8) -0.0008(7)
O20 0.0682(12) 0.0510(10) 0.127(2) -0.0058(11) -0.0003(12) -0.0102(9)
C9 0.0550(11) 0.0385(9) 0.0483(10) 0.0013(7) 0.0089(8) 0.0035(8)
C4 0.0668(14) 0.0430(11) 0.0738(15) 0.0108(10) 0.0275(12) 0.0061(10)
O31 0.0865(13) 0.0635(11) 0.0663(11) 0.0065(9) 0.0270(10) 0.0104(10)
C8 0.0779(15) 0.0418(10) 0.0446(10) 0.0004(8) 0.0032(10) 0.0034(10)
C7 0.0681(14) 0.0421(10) 0.0559(12) -0.0036(9) -0.0113(10) 0.0002(10)
F21 0.0777(12) 0.0929(14) 0.1272(18) 0.0014(12) 0.0322(12) -0.0254(11)
C2 0.0792(16) 0.0494(11) 0.0438(10) -0.0043(8) -0.0021(10) 0.0067(11)
C5 0.0515(12) 0.0444(11) 0.100(2) 0.0085(12) 0.0113(12) -0.0024(10)
O30 0.0693(13) 0.0732(14) 0.122(2) 0.0134(13) 0.0206(13) 0.0261(11)
C3 0.0871(18) 0.0502(12) 0.0440(10) 0.0047(9) 0.0120(11) 0.0110(11)
O32 0.0857(14) 0.0630(12) 0.0984(16) -0.0125(11) 0.0369(12) -0.0175(10)
F22 0.137(2) 0.218(3) 0.0662(13) -0.0270(16) 0.0407(14) -0.028(2)
F20 0.0770(13) 0.0964(17) 0.245(4) -0.0293(19) 0.0407(18) 0.0272(12)
F31 0.1000(17) 0.176(3) 0.119(2) 0.0531(19) -0.0099(14) 0.0379(19)
O21 0.0829(15) 0.141(2) 0.0577(11) 0.0309(13) -0.0169(11) -0.0206(15)
C20 0.0648(16) 0.0705(17) 0.0827(19) -0.0128(14) 0.0167(14) 0.0029(13)
F30 0.0992(16) 0.127(2) 0.144(2) -0.0126(17) 0.0013(16) -0.0520(15)
C30 0.084(2) 0.097(2) 0.0730(19) 0.0006(17) 0.0093(16) -0.0055(19)
F32 0.165(3) 0.163(3) 0.0701(13) -0.0287(15) 0.0204(15) -0.029(2)

loop_
_atom_type_symbol
_atom_type_description
_atom_type_scat_dispersion_real
_atom_type_scat_dispersion_imag
_atom_type_scat_source
C C 0.0033 0.0016 'International Tables Vol C Tables 4.2.6.8 and 6.1.1.4'
H H 0.0000 0.0000 'International Tables Vol C Tables 4.2.6.8 and 6.1.1.4'
F F 0.0171 0.0103 'International Tables Vol C Tables 4.2.6.8 and 6.1.1.4'
N N 0.0061 0.0033 'International Tables Vol C Tables 4.2.6.8 and 6.1.1.4'
O O 0.0106 0.0060 'International Tables Vol C Tables 4.2.6.8 and 6.1.1.4'
S S 0.1246 0.1234 'International Tables Vol C Tables 4.2.6.8 and 6.1.1.4'

loop_
_geom_angle_atom_site_label_1
_geom_angle_atom_site_label_2
_geom_angle_atom_site_label_3
_geom_angle
_geom_angle_site_symmetry_1
_geom_angle_site_symmetry_3
O21 S20 O20 116.50(16) . .
O21 S20 O22 113.89(16) . .
O20 S20 O22 114.04(13) . .
O21 S20 C20 103.54(16) . .
O20 S20 C20 104.08(15) . .
O22 S20 C20 102.50(14) . .
O30 S30 O32 116.23(15) . .
O30 S30 O31 113.59(14) . .
O32 S30 O31 115.23(13) . .
O30 S30 C30 102.98(18) . .
O32 S30 C30 103.77(17) . .
O31 S30 C30 102.55(16) . .
C9 N1 C10 114.05(15) . .
C9 N1 C1 112.81(17) . .
C10 N1 C1 112.43(15) . .
C9 N1 H1C 106.9(18) . .
C10 N1 H1C 107.0(19) . .
C1 N1 H1C 102.7(19) . .
N1 C10 C11 114.19(16) . .
N1 C10 H10A 108.7 . .
C11 C10 H10A 108.7 . .
N1 C10 H10B 108.7 . .
C11 C10 H10B 108.7 . .
H10A C10 H10B 107.6 . .
C6 N3 C7 115.6(2) . .
C6 N3 H3C 108.4 . .
C7 N3 H3C 108.4 . .
C6 N3 H3D 108.4 . .
C7 N3 H3D 108.4 . .
H3C N3 H3D 107.4 . .
N3 C6 C5 115.30(19) . .
N3 C6 H6B 108.4 . .
C5 C6 H6B 108.4 . .
N3 C6 H6A 108.4 . .
C5 C6 H6A 108.4 . .
H6B C6 H6A 107.5 . .
C3 N2 C4 113.4(2) . .
C3 N2 H2C 106(2) . .
C4 N2 H2C 109(2) . .
N1 C1 C2 110.56(19) . .
N1 C1 H1A 109.5 . .
C2 C1 H1A 109.5 . .
N1 C1 H1B 109.5 . .
C2 C1 H1B 109.5 . .
H1A C1 H1B 108.1 . .
C10 C11 C11 108.9(2) . 3_666
C10 C11 H11A 109.9 . .
C11 C11 H11A 109.9 3_666 .
C10 C11 H11B 109.9 . .
C11 C11 H11B 109.9 3_666 .
H11A C11 H11B 108.3 . .
N1 C9 C8 112.29(19) . .
N1 C9 H9A 109.1 . .
C8 C9 H9A 109.1 . .
N1 C9 H9B 109.1 . .
C8 C9 H9B 109.1 . .
H9A C9 H9B 107.9 . .
N2 C4 C5 112.1(2) . .
N2 C4 H4B 109.2 . .
C5 C4 H4B 109.2 . .
N2 C4 H4A 109.2 . .
C5 C4 H4A 109.2 . .
H4B C4 H4A 107.9 . .
C7 C8 C9 115.43(18) . .
C7 C8 H8A 108.4 . .
C9 C8 H8A 108.4 . .
C7 C8 H8B 108.4 . .
C9 C8 H8B 108.4 . .
H8A C8 H8B 107.5 . .
N3 C7 C8 113.1(2) . .
N3 C7 H7B 109.0 . .
C8 C7 H7B 109.0 . .
N3 C7 H7A 109.0 . .
C8 C7 H7A 109.0 . .
H7B C7 H7A 107.8 . .
C1 C2 C3 113.61(19) . .
C1 C2 H2A 108.8 . .
C3 C2 H2A 108.8 . .
C1 C2 H2B 108.8 . .
C3 C2 H2B 108.8 . .
H2A C2 H2B 107.7 . .
C6 C5 C4 115.5(2) . .
C6 C5 H5B 108.4 . .
C4 C5 H5B 108.4 . .
C6 C5 H5A 108.4 . .
C4 C5 H5A 108.4 . .
H5B C5 H5A 107.5 . .
N2 C3 C2 110.40(19) . .
N2 C3 H3B 109.6 . .
C2 C3 H3B 109.6 . .
N2 C3 H3A 109.6 . .
C2 C3 H3A 109.6 . .
H3B C3 H3A 108.1 . .
F21 C20 F20 107.9(3) . .
F21 C20 F22 106.7(3) . .
F20 C20 F22 108.8(3) . .
F21 C20 S20 112.2(2) . .
F20 C20 S20 111.1(3) . .
F22 C20 S20 110.0(2) . .
F32 C30 F31 108.9(3) . .
F32 C30 F30 109.4(3) . .
F31 C30 F30 108.0(3) . .
F32 C30 S30 109.9(3) . .
F31 C30 S30 111.1(3) . .
F30 C30 S30 109.5(3) . .

loop_
_geom_bond_atom_site_label_1
_geom_bond_atom_site_label_2
_geom_bond_distance
_geom_bond_site_symmetry_2
S20 O21 1.405(2) .
S20 O20 1.415(2) .
S20 O22 1.4269(18) .
S20 C20 1.808(3) .
S30 O30 1.418(2) .
S30 O32 1.423(2) .
S30 O31 1.4362(19) .
S30 C30 1.821(4) .
N1 C9 1.489(3) .
N1 C10 1.501(2) .
N1 C1 1.506(3) .
N1 H1C 0.93(3) .
C10 C11 1.512(3) .
C10 H10A 0.9900 .
C10 H10B 0.9900 .
N3 C6 1.496(3) .
N3 C7 1.497(3) .
N3 H3C 0.9200 .
N3 H3D 0.9200 .
C6 C5 1.512(4) .
C6 H6B 0.9900 .
C6 H6A 0.9900 .
N2 C3 1.478(4) .
N2 C4 1.479(3) .
N2 H2C 0.87(3) .
C1 C2 1.517(4) .
C1 H1A 0.9900 .
C1 H1B 0.9900 .
C11 C11 1.529(4) 3_666
C11 H11A 0.9900 .
C11 H11B 0.9900 .
C9 C8 1.524(3) .
C9 H9A 0.9900 .
C9 H9B 0.9900 .
C4 C5 1.522(4) .
C4 H4B 0.9900 .
C4 H4A 0.9900 .
C8 C7 1.516(4) .
C8 H8A 0.9900 .
C8 H8B 0.9900 .
C7 H7B 0.9900 .
C7 H7A 0.9900 .
F21 C20 1.318(4) .
C2 C3 1.524(4) .
C2 H2A 0.9900 .
C2 H2B 0.9900 .
C5 H5B 0.9900 .
C5 H5A 0.9900 .
C3 H3B 0.9900 .
C3 H3A 0.9900 .
F22 C20 1.324(4) .
F20 C20 1.318(4) .
F31 C30 1.318(5) .
F30 C30 1.336(4) .
C30 F32 1.318(4) .

loop_
_geom_torsion_atom_site_label_1
_geom_torsion_atom_site_label_2
_geom_torsion_atom_site_label_3
_geom_torsion_atom_site_label_4
_geom_torsion
_geom_torsion_site_symmetry_4
C9 N1 C10 C11 -51.2(2) .
C1 N1 C10 C11 78.9(2) .
C7 N3 C6 C5 -63.6(3) .
C9 N1 C1 C2 -152.27(18) .
C10 N1 C1 C2 77.1(2) .
N1 C10 C11 C11 -171.2(2) 3_666
C10 N1 C9 C8 -59.7(2) .
C1 N1 C9 C8 170.48(17) .
C3 N2 C4 C5 -172.5(2) .
N1 C9 C8 C7 -47.1(3) .
C6 N3 C7 C8 175.0(2) .
C9 C8 C7 N3 -60.9(3) .
N1 C1 C2 C3 62.1(3) .
N3 C6 C5 C4 -59.0(3) .
N2 C4 C5 C6 88.4(3) .
C4 N2 C3 C2 176.2(2) .
C1 C2 C3 N2 -61.2(3) .
O21 S20 C20 F21 -60.8(3) .
O20 S20 C20 F21 176.9(2) .
O22 S20 C20 F21 57.9(3) .
O21 S20 C20 F20 60.0(3) .
O20 S20 C20 F20 -62.2(3) .
O22 S20 C20 F20 178.7(2) .
O21 S20 C20 F22 -179.4(3) .
O20 S20 C20 F22 58.4(3) .
O22 S20 C20 F22 -60.7(3) .
O30 S30 C30 F32 -64.9(3) .
O32 S30 C30 F32 56.6(3) .
O31 S30 C30 F32 176.9(3) .
O30 S30 C30 F31 174.4(3) .
O32 S30 C30 F31 -64.0(3) .
O31 S30 C30 F31 56.3(3) .
O30 S30 C30 F30 55.3(3) .
O32 S30 C30 F30 176.8(3) .
O31 S30 C30 F30 -62.9(3) .
